data_7708784
loop_
_publ_author_name
'Pahar, Sanjukta'
'Sharma, Vishal'
'Tothadi, Srinu'
'Sen, Sakya S.'

_publ_section_title
;
 Pyridylpyrrolido ligand in Ge(ii) and Sn(ii) chemistry: synthesis,
 reactivity and catalytic application
;
_journal_name_full 'Dalton Transactions'
_journal_paper_doi 10.1039/D1DT03136H
_journal_year 2021
_chemical_formula_moiety 'C11 H11 Cl N2 Sn'
_chemical_formula_sum 'C11 H11 Cl N2 Sn'
_chemical_formula_weight 325.36
_chemical_name_systematic Pypyr_SnCl
_chemical_properties_physical Air-sensitive,Moisture-sensitive
_space_group_crystal_system triclinic
_space_group_IT_number 2
_space_group_name_Hall '-P 1'
_space_group_name_H-M_alt 'P -1'
_atom_sites_solution_hydrogens geom
_audit_creation_date 2021-09-13
_audit_creation_method
;
Olex2 1.2
(compiled 2018.05.29 svn.r3508 for OlexSys, GUI svn.r5506)
;
_audit_update_record
;
2021-09-13 deposited with the CCDC.	2021-10-21 downloaded from the CCDC.
;
_cell_angle_alpha 112.29(2)
_cell_angle_beta 105.46(4)
_cell_angle_gamma 96.80(3)
_cell_formula_units_Z 2
_cell_length_a 8.093(5)
_cell_length_b 9.105(6)
_cell_length_c 9.124(6)
_cell_measurement_reflns_used 9905
_cell_measurement_temperature 100(2)
_cell_measurement_theta_max 26.46
_cell_measurement_theta_min 2.51
_cell_volume 581.1(7)
_computing_cell_refinement 'SAINT v8.37A (Bruker, 2015)'
_computing_data_reduction 'SAINT v8.37A (Bruker, 2015)'
_computing_molecular_graphics 'Olex2 (Dolomanov et al., 2009)'
_computing_publication_material 'Olex2 (Dolomanov et al., 2009)'
_computing_structure_refinement 'ShelXL (Sheldrick, 2015)'
_computing_structure_solution 'SHELXT 2014/5 (Sheldrick, 2014)'
_diffrn_ambient_temperature 100
_diffrn_measured_fraction_theta_full 1.000
_diffrn_measured_fraction_theta_max 0.996
_diffrn_measurement_device_type 'Bruker D8 VENTURE Kappa Duo PHOTON II CPAD'
_diffrn_measurement_method '\f and \w scans'
_diffrn_radiation_type MoK\a
_diffrn_radiation_wavelength 0.71073
_diffrn_reflns_av_R_equivalents 0.0702
_diffrn_reflns_av_unetI/netI 0.0306
_diffrn_reflns_Laue_measured_fraction_full 1.000
_diffrn_reflns_Laue_measured_fraction_max 0.996
_diffrn_reflns_limit_h_max 10
_diffrn_reflns_limit_h_min -10
_diffrn_reflns_limit_k_max 11
_diffrn_reflns_limit_k_min -11
_diffrn_reflns_limit_l_max 11
_diffrn_reflns_limit_l_min -11
_diffrn_reflns_number 26909
_diffrn_reflns_point_group_measured_fraction_full 1.000
_diffrn_reflns_point_group_measured_fraction_max 0.996
_diffrn_reflns_theta_full 25.242
_diffrn_reflns_theta_max 26.440
_diffrn_reflns_theta_min 2.494
_diffrn_standards_number 0
_exptl_absorpt_coefficient_mu 2.396
_exptl_absorpt_correction_T_max 0.7454
_exptl_absorpt_correction_T_min 0.5828
_exptl_absorpt_correction_type multi-scan
_exptl_absorpt_process_details
'SADABS-2014/5 (Bruker,2014/5) was used for absorption correction. wR2(int) was 0.1563 before and 0.0817 after correction. The Ratio of minimum to maximum transmission is 0.7819. The \l/2 correction factor is Not present.'
_exptl_crystal_colour colourless
_exptl_crystal_colour_primary colourless
_exptl_crystal_density_diffrn 1.860
_exptl_crystal_description block
_exptl_crystal_F_000 316
_exptl_crystal_size_max 0.15
_exptl_crystal_size_mid 0.12
_exptl_crystal_size_min 0.08
_refine_diff_density_max 0.651
_refine_diff_density_min -0.624
_refine_diff_density_rms 0.100
_refine_ls_extinction_method none
_refine_ls_goodness_of_fit_ref 1.146
_refine_ls_hydrogen_treatment constr
_refine_ls_matrix_type full
_refine_ls_number_parameters 138
_refine_ls_number_reflns 2386
_refine_ls_number_restraints 0
_refine_ls_restrained_S_all 1.146
_refine_ls_R_factor_all 0.0270
_refine_ls_R_factor_gt 0.0226
_refine_ls_shift/su_max 0.000
_refine_ls_shift/su_mean 0.000
_refine_ls_structure_factor_coef Fsqd
_refine_ls_weighting_details 'w=1/[\s^2^(Fo^2^)+(0.0199P)^2^+0.8026P] where P=(Fo^2^+2Fc^2^)/3'
_refine_ls_weighting_scheme calc
_refine_ls_wR_factor_gt 0.0565
_refine_ls_wR_factor_ref 0.0581
_reflns_Friedel_coverage 0.000
_reflns_number_gt 2202
_reflns_number_total 2386
_reflns_threshold_expression 'I > 2\s(I)'
_cod_data_source_file d1dt03136h2.cif
_cod_data_source_block mo_pypyrsncl_0m-auto
_cod_database_code 7708784
_shelx_shelxl_version_number 2016/6
_shelx_space_group_comment
;
The symmetry employed for this shelxl refinement is uniquely defined
by the following loop, which should always be used as a source of
symmetry information in preference to the above space-group names.
They are only intended as comments.
;
_shelx_estimated_absorpt_t_max 0.831
_shelx_estimated_absorpt_t_min 0.715
_olex2_refinement_description
;
1. Fixed Uiso
 At 1.2 times of:
  All C(H) groups
 At 1.5 times of:
  All C(H,H,H) groups
2.a Aromatic/amide H refined with riding coordinates:
 C4(H4), C8(H8), C9(H9), C10(H10), C11(H11)
2.b Idealised Me refined as rotating group:
 C3(H3A,H3B,H3C), C6(H6A,H6B,H6C)
;
_olex2_submission_special_instructions 'No special instructions were received'

loop_
_space_group_symop_operation_xyz
'x, y, z'
'-x, -y, -z'

loop_
_atom_site_label
_atom_site_type_symbol
_atom_site_fract_x
_atom_site_fract_y
_atom_site_fract_z
_atom_site_U_iso_or_equiv
_atom_site_adp_type
_atom_site_occupancy
_atom_site_site_symmetry_order
_atom_site_calc_flag
_atom_site_refinement_flags_posn
_atom_site_refinement_flags_adp
_atom_site_refinement_flags_occupancy
_atom_site_disorder_assembly
_atom_site_disorder_group
Sn1 Sn 0.48931(3) 0.38377(2) 0.71116(3) 0.01586(8) Uani 1 1 d . . . . .
Cl1 Cl 0.25002(11) 0.28284(10) 0.80046(11) 0.02546(18) Uani 1 1 d . . . . .
N1 N 0.3204(3) 0.2936(3) 0.4520(3) 0.0160(5) Uani 1 1 d . . . . .
N2 N 0.3651(3) 0.5898(3) 0.6968(3) 0.0153(5) Uani 1 1 d . . . . .
C1 C 0.2374(4) 0.4035(4) 0.4068(4) 0.0155(6) Uani 1 1 d . . . . .
C2 C 0.1455(4) 0.3304(4) 0.2319(4) 0.0177(6) Uani 1 1 d . . . . .
C3 C 0.0325(4) 0.3974(4) 0.1263(4) 0.0242(7) Uani 1 1 d . . . . .
H3A H -0.003524 0.320774 0.007171 0.036 Uiso 1 1 calc GR . . . .
H3B H 0.099945 0.503226 0.144256 0.036 Uiso 1 1 calc GR . . . .
H3C H -0.072890 0.412179 0.158274 0.036 Uiso 1 1 calc GR . . . .
C4 C 0.1766(4) 0.1730(4) 0.1715(4) 0.0218(7) Uani 1 1 d . . . . .
H4 H 0.133992 0.094168 0.057236 0.026 Uiso 1 1 calc R . . . .
C5 C 0.2807(4) 0.1523(4) 0.3079(4) 0.0190(6) Uani 1 1 d . . . . .
C6 C 0.3414(5) 0.0030(4) 0.3099(4) 0.0256(7) Uani 1 1 d . . . . .
H6A H 0.470627 0.031308 0.359245 0.038 Uiso 1 1 calc GR . . . .
H6B H 0.303897 -0.082737 0.194510 0.038 Uiso 1 1 calc GR . . . .
H6C H 0.289105 -0.036804 0.377347 0.038 Uiso 1 1 calc GR . . . .
C7 C 0.2539(4) 0.5605(4) 0.5406(4) 0.0154(6) Uani 1 1 d . . . . .
C8 C 0.1655(4) 0.6793(4) 0.5210(4) 0.0202(6) Uani 1 1 d . . . . .
H8 H 0.087964 0.659721 0.413301 0.024 Uiso 1 1 calc R . . . .
C9 C 0.1920(4) 0.8251(4) 0.6593(4) 0.0213(7) Uani 1 1 d . . . . .
H9 H 0.131505 0.905266 0.647135 0.026 Uiso 1 1 calc R . . . .
C10 C 0.3081(5) 0.8538(4) 0.8169(4) 0.0235(7) Uani 1 1 d . . . . .
H10 H 0.328350 0.953604 0.912731 0.028 Uiso 1 1 calc R . . . .
C11 C 0.3924(4) 0.7344(4) 0.8303(4) 0.0196(6) Uani 1 1 d . . . . .
H11 H 0.472542 0.753924 0.936902 0.024 Uiso 1 1 calc R . . . .

loop_
_atom_site_aniso_label
_atom_site_aniso_U_11
_atom_site_aniso_U_22
_atom_site_aniso_U_33
_atom_site_aniso_U_23
_atom_site_aniso_U_13
_atom_site_aniso_U_12
Sn1 0.01817(12) 0.01637(12) 0.01621(12) 0.00930(8) 0.00629(8) 0.00640(8)
Cl1 0.0314(4) 0.0263(4) 0.0322(4) 0.0197(4) 0.0192(4) 0.0105(3)
N1 0.0198(13) 0.0138(12) 0.0148(12) 0.0070(10) 0.0054(10) 0.0037(10)
N2 0.0165(13) 0.0150(12) 0.0162(12) 0.0078(10) 0.0067(10) 0.0038(10)
C1 0.0148(15) 0.0167(14) 0.0186(15) 0.0108(12) 0.0068(12) 0.0033(12)
C2 0.0137(15) 0.0223(15) 0.0166(15) 0.0083(13) 0.0054(12) 0.0020(12)
C3 0.0201(17) 0.0333(18) 0.0186(16) 0.0127(14) 0.0033(13) 0.0063(14)
C4 0.0196(16) 0.0234(16) 0.0162(15) 0.0035(13) 0.0061(13) 0.0004(13)
C5 0.0203(16) 0.0143(14) 0.0204(16) 0.0054(12) 0.0085(13) 0.0005(12)
C6 0.036(2) 0.0163(15) 0.0245(17) 0.0065(13) 0.0131(15) 0.0068(14)
C7 0.0146(15) 0.0159(14) 0.0200(15) 0.0107(12) 0.0086(12) 0.0026(11)
C8 0.0167(15) 0.0230(16) 0.0237(16) 0.0132(13) 0.0060(13) 0.0051(13)
C9 0.0214(16) 0.0178(15) 0.0331(18) 0.0144(14) 0.0147(14) 0.0101(13)
C10 0.0275(18) 0.0163(15) 0.0254(17) 0.0055(13) 0.0128(14) 0.0043(13)
C11 0.0207(16) 0.0178(15) 0.0197(15) 0.0065(12) 0.0092(13) 0.0022(12)

loop_
_atom_type_symbol
_atom_type_description
_atom_type_scat_dispersion_real
_atom_type_scat_dispersion_imag
_atom_type_scat_source
C C 0.0033 0.0016 'International Tables Vol C Tables 4.2.6.8 and 6.1.1.4'
H H 0.0000 0.0000 'International Tables Vol C Tables 4.2.6.8 and 6.1.1.4'
Cl Cl 0.1484 0.1585 'International Tables Vol C Tables 4.2.6.8 and 6.1.1.4'
N N 0.0061 0.0033 'International Tables Vol C Tables 4.2.6.8 and 6.1.1.4'
Sn Sn -0.6537 1.4246 'International Tables Vol C Tables 4.2.6.8 and 6.1.1.4'

loop_
_geom_angle_atom_site_label_1
_geom_angle_atom_site_label_2
_geom_angle_atom_site_label_3
_geom_angle
_geom_angle_site_symmetry_1
_geom_angle_site_symmetry_3
_geom_angle_publ_flag
N1 Sn1 Cl1 93.79(9) . . ?
N1 Sn1 N2 74.43(10) . . ?
N2 Sn1 Cl1 90.40(8) . . ?
C1 N1 Sn1 116.90(19) . . ?
C5 N1 Sn1 135.6(2) . . ?
C5 N1 C1 107.2(3) . . ?
C7 N2 Sn1 115.74(19) . . ?
C11 N2 Sn1 124.3(2) . . ?
C11 N2 C7 120.0(3) . . ?
N1 C1 C2 109.6(3) . . ?
N1 C1 C7 117.4(3) . . ?
C2 C1 C7 132.9(3) . . ?
C1 C2 C3 129.4(3) . . ?
C4 C2 C1 105.5(3) . . ?
C4 C2 C3 125.1(3) . . ?
C2 C3 H3A 109.5 . . ?
C2 C3 H3B 109.5 . . ?
C2 C3 H3C 109.5 . . ?
H3A C3 H3B 109.5 . . ?
H3A C3 H3C 109.5 . . ?
H3B C3 H3C 109.5 . . ?
C2 C4 H4 125.8 . . ?
C5 C4 C2 108.4(3) . . ?
C5 C4 H4 125.8 . . ?
N1 C5 C4 109.1(3) . . ?
N1 C5 C6 122.1(3) . . ?
C4 C5 C6 128.8(3) . . ?
C5 C6 H6A 109.5 . . ?
C5 C6 H6B 109.5 . . ?
C5 C6 H6C 109.5 . . ?
H6A C6 H6B 109.5 . . ?
H6A C6 H6C 109.5 . . ?
H6B C6 H6C 109.5 . . ?
N2 C7 C1 115.1(3) . . ?
N2 C7 C8 119.7(3) . . ?
C8 C7 C1 125.2(3) . . ?
C7 C8 H8 120.2 . . ?
C9 C8 C7 119.7(3) . . ?
C9 C8 H8 120.2 . . ?
C8 C9 H9 120.1 . . ?
C8 C9 C10 119.8(3) . . ?
C10 C9 H9 120.1 . . ?
C9 C10 H10 120.7 . . ?
C11 C10 C9 118.6(3) . . ?
C11 C10 H10 120.7 . . ?
N2 C11 C10 122.3(3) . . ?
N2 C11 H11 118.9 . . ?
C10 C11 H11 118.9 . . ?

loop_
_geom_bond_atom_site_label_1
_geom_bond_atom_site_label_2
_geom_bond_distance
_geom_bond_site_symmetry_2
_geom_bond_publ_flag
Sn1 Cl1 2.4991(15) . ?
Sn1 N1 2.162(3) . ?
Sn1 N2 2.261(3) . ?
N1 C1 1.395(4) . ?
N1 C5 1.371(4) . ?
N2 C7 1.372(4) . ?
N2 C11 1.355(4) . ?
C1 C2 1.409(4) . ?
C1 C7 1.448(4) . ?
C2 C3 1.500(4) . ?
C2 C4 1.407(5) . ?
C3 H3A 0.9800 . ?
C3 H3B 0.9800 . ?
C3 H3C 0.9800 . ?
C4 H4 0.9500 . ?
C4 C5 1.397(5) . ?
C5 C6 1.504(5) . ?
C6 H6A 0.9800 . ?
C6 H6B 0.9800 . ?
C6 H6C 0.9800 . ?
C7 C8 1.405(4) . ?
C8 H8 0.9500 . ?
C8 C9 1.385(5) . ?
C9 H9 0.9500 . ?
C9 C10 1.399(5) . ?
C10 H10 0.9500 . ?
C10 C11 1.377(5) . ?
C11 H11 0.9500 . ?

loop_
_geom_torsion_atom_site_label_1
_geom_torsion_atom_site_label_2
_geom_torsion_atom_site_label_3
_geom_torsion_atom_site_label_4
_geom_torsion
_geom_torsion_site_symmetry_1
_geom_torsion_site_symmetry_2
_geom_torsion_site_symmetry_3
_geom_torsion_site_symmetry_4
_geom_torsion_publ_flag
Sn1 N1 C1 C2 174.91(19) . . . . ?
Sn1 N1 C1 C7 -7.4(3) . . . . ?
Sn1 N1 C5 C4 -172.7(2) . . . . ?
Sn1 N1 C5 C6 9.0(5) . . . . ?
Sn1 N2 C7 C1 -2.0(3) . . . . ?
Sn1 N2 C7 C8 177.6(2) . . . . ?
Sn1 N2 C11 C10 -177.2(2) . . . . ?
N1 C1 C2 C3 177.8(3) . . . . ?
N1 C1 C2 C4 -0.6(3) . . . . ?
N1 C1 C7 N2 6.2(4) . . . . ?
N1 C1 C7 C8 -173.4(3) . . . . ?
N2 C7 C8 C9 0.2(4) . . . . ?
C1 N1 C5 C4 1.2(3) . . . . ?
C1 N1 C5 C6 -177.1(3) . . . . ?
C1 C2 C4 C5 1.4(3) . . . . ?
C1 C7 C8 C9 179.8(3) . . . . ?
C2 C1 C7 N2 -176.9(3) . . . . ?
C2 C1 C7 C8 3.5(5) . . . . ?
C2 C4 C5 N1 -1.7(4) . . . . ?
C2 C4 C5 C6 176.5(3) . . . . ?
C3 C2 C4 C5 -177.1(3) . . . . ?
C5 N1 C1 C2 -0.4(3) . . . . ?
C5 N1 C1 C7 177.3(3) . . . . ?
C7 N2 C11 C10 1.8(5) . . . . ?
C7 C1 C2 C3 0.6(6) . . . . ?
C7 C1 C2 C4 -177.8(3) . . . . ?
C7 C8 C9 C10 0.8(5) . . . . ?
C8 C9 C10 C11 -0.5(5) . . . . ?
C9 C10 C11 N2 -0.8(5) . . . . ?
C11 N2 C7 C1 178.8(3) . . . . ?
C11 N2 C7 C8 -1.5(4) . . . . ?
